data_4342958
loop_
_publ_author_name
'Anneser, Markus R.'
'Haslinger, Stefan'
'P\"othig, Alexander'
'Cokoja, Mirza'
'Basset, Jean-Marie'
'K\"uhn, Fritz E'

_publ_section_title
;
 Synthesis and Characterization of an Iron Complex Bearing a Cyclic
 Tetra-N-heterocyclic Carbene Ligand: An Artifical Heme Analogue?
;
_journal_name_full 'Inorganic chemistry'
_journal_page_first 150406075245005
_journal_paper_doi 10.1021/ic503043h
_journal_year 2015
_chemical_compound_source 'see text'
_chemical_formula_moiety 'C20 H28 Fe N8 O2 S2, 2(F6 P), 2(C2 H6 O S)'
_chemical_formula_sum 'C24 H40 F12 Fe N8 O4 P2 S4'
_chemical_formula_weight 978.71
_space_group_IT_number 14
_symmetry_cell_setting monoclinic
_symmetry_Int_Tables_number 14
_symmetry_space_group_name_Hall '-P 2yn'
_symmetry_space_group_name_H-M 'P 1 21/n 1'
_atom_sites_solution_hydrogens geom
_atom_sites_solution_primary direct
_atom_sites_solution_secondary difmap
_cell_angle_alpha 90
_cell_angle_beta 107.631(1)
_cell_angle_gamma 90
_cell_formula_units_Z 2
_cell_length_a 11.7373(3)
_cell_length_b 12.8339(3)
_cell_length_c 13.1353(3)
_cell_measurement_reflns_used 9870
_cell_measurement_temperature 123
_cell_measurement_theta_max 25.3475
_cell_measurement_theta_min 2.2727
_cell_volume 1885.70(8)
_computing_cell_refinement 'SAINT (Bruker, 2008b)'
_computing_data_collection 'APEX II Control Software (Bruker, 2008a)'
_computing_data_reduction 'SAINT (Bruker, 2008b)'
_computing_molecular_graphics 'PLATON (Spek, 2011)'
_computing_publication_material 'PLATON (Spek, 2011), enCIFer (Allen, 2004)'
_computing_structure_refinement 'SHELXL97 (Sheldrick, 2008), SHELXLE (Huebschle, 2011)'
_computing_structure_solution 'SHELXS97 (Sheldrick, 2008)'
_diffrn_ambient_temperature 123
_diffrn_detector ' CCD plate '
_diffrn_detector_area_resol_mean 16
_diffrn_measured_fraction_theta_full 0.998
_diffrn_measured_fraction_theta_max 0.998
_diffrn_measurement_device ' \k-geometry diffractometer '
_diffrn_measurement_device_type ' Bruker APEX-II CCD '
_diffrn_measurement_method ' phi- and omega-rotation '
_diffrn_radiation_monochromator graphite
_diffrn_radiation_probe x-ray
_diffrn_radiation_source 'fine-focus sealed tube'
_diffrn_radiation_type MoK\a
_diffrn_radiation_wavelength 0.71073
_diffrn_reflns_av_R_equivalents 0.0317
_diffrn_reflns_av_sigmaI/netI 0.0126
_diffrn_reflns_limit_h_max 14
_diffrn_reflns_limit_h_min -14
_diffrn_reflns_limit_k_max 15
_diffrn_reflns_limit_k_min -15
_diffrn_reflns_limit_l_max 15
_diffrn_reflns_limit_l_min -15
_diffrn_reflns_number 61518
_diffrn_reflns_reduction_process
;
;
_diffrn_reflns_theta_full 25.40
_diffrn_reflns_theta_max 25.40
_diffrn_reflns_theta_min 2.04
_exptl_absorpt_coefficient_mu 0.811
_exptl_absorpt_correction_T_max 0.7452
_exptl_absorpt_correction_T_min 0.6553
_exptl_absorpt_correction_type multi-scan
_exptl_absorpt_process_details 'SADABS, Bruker, 2008b'
_exptl_crystal_colour yellow
_exptl_crystal_density_diffrn 1.724
_exptl_crystal_density_method 'Not Measured'
_exptl_crystal_description fragment
_exptl_crystal_F_000 1000
_exptl_crystal_size_max 0.420
_exptl_crystal_size_mid 0.300
_exptl_crystal_size_min 0.150
_refine_diff_density_max 0.346
_refine_diff_density_min -0.231
_refine_diff_density_rms 0.050
_refine_ls_extinction_method none
_refine_ls_goodness_of_fit_ref 1.025
_refine_ls_hydrogen_treatment constr
_refine_ls_matrix_type full
_refine_ls_number_parameters 254
_refine_ls_number_reflns 3463
_refine_ls_number_restraints 0
_refine_ls_restrained_S_all 1.025
_refine_ls_R_factor_all 0.0288
_refine_ls_R_factor_gt 0.0240
_refine_ls_shift/su_max 0.001
_refine_ls_shift/su_mean 0.000
_refine_ls_structure_factor_coef Fsqd
_refine_ls_weighting_details 'calc w=1/[\s^2^(Fo^2^)+(0.0249P)^2^+1.8925P] where P=(Fo^2^+2Fc^2^)/3'
_refine_ls_weighting_scheme calc
_refine_ls_wR_factor_gt 0.0583
_refine_ls_wR_factor_ref 0.0606
_reflns_number_gt 3102
_reflns_number_total 3463
_reflns_threshold_expression I>2\s(I)
_cod_data_source_file ic503043h_si_001.cif
_cod_data_source_block compound_2_CCDC_1036601
_cod_original_sg_symbol_H-M 'P 21/n'
_cod_database_code 4342958

loop_
_symmetry_equiv_pos_site_id
_symmetry_equiv_pos_as_xyz
1 x,y,z
2 1/2-x,1/2+y,1/2-z
3 -x,-y,-z
4 1/2+x,1/2-y,1/2+z

loop_
_atom_site_aniso_label
_atom_site_aniso_U_11
_atom_site_aniso_U_22
_atom_site_aniso_U_33
_atom_site_aniso_U_23
_atom_site_aniso_U_13
_atom_site_aniso_U_12
Fe1 0.0108(2) 0.0120(2) 0.0070(2) -0.0002(1) 0.0009(1) -0.0002(1)
S1 0.0115(2) 0.0143(2) 0.0102(2) -0.0005(2) 0.0017(2) -0.0007(2)
P1 0.0207(2) 0.0246(3) 0.0198(2) 0.0055(2) 0.0098(2) 0.0062(2)
S2 0.0201(2) 0.0318(3) 0.0205(2) 0.0009(2) 0.0014(2) 0.0011(2)
O1 0.0191(6) 0.0173(6) 0.0217(7) -0.0069(5) 0.0061(5) -0.0051(5)
N1 0.0188(8) 0.0212(8) 0.0160(8) -0.0056(6) 0.0081(6) -0.0004(6)
F1 0.0370(7) 0.0483(8) 0.0260(6) 0.0042(6) 0.0179(5) 0.0058(6)
F2 0.0451(7) 0.0331(7) 0.0402(7) 0.0117(6) 0.0310(6) 0.0102(6)
N2 0.0160(7) 0.0247(8) 0.0094(7) -0.0016(6) 0.0026(6) -0.0034(6)
N3 0.0136(7) 0.0214(8) 0.0138(7) 0.0062(6) 0.0022(6) 0.0008(6)
F3 0.0493(8) 0.0278(6) 0.0401(7) 0.0123(6) 0.0236(6) 0.0111(6)
N4 0.0158(7) 0.0169(7) 0.0193(8) 0.0033(6) 0.0065(6) 0.0040(6)
F4 0.0297(7) 0.0763(10) 0.0304(7) -0.0111(7) 0.0053(6) -0.0013(7)
F5 0.0778(11) 0.0392(8) 0.0439(8) 0.0155(6) 0.0344(8) 0.0342(7)
F6 0.0335(7) 0.0555(9) 0.0523(9) -0.0107(7) 0.0064(6) -0.0113(6)
C1 0.0107(8) 0.0191(9) 0.0130(8) -0.0011(7) 0.0033(7) -0.0036(7)
C2 0.0306(11) 0.0349(11) 0.0187(10) -0.0121(9) 0.0117(8) 0.0001(9)
C3 0.0272(10) 0.0420(12) 0.0109(9) -0.0086(8) 0.0068(8) -0.0042(9)
C4 0.0342(11) 0.0256(10) 0.0110(9) 0.0034(8) -0.0005(8) -0.0036(9)
C5 0.0102(8) 0.0179(9) 0.0137(8) 0.0012(7) 0.0027(7) -0.0025(7)
C6 0.0185(9) 0.0293(11) 0.0256(10) 0.0163(9) 0.0070(8) 0.0092(8)
C7 0.0225(10) 0.0224(10) 0.0351(11) 0.0135(9) 0.0135(9) 0.0109(8)
C8 0.0215(9) 0.0170(9) 0.0241(10) -0.0034(8) 0.0094(8) 0.0023(7)
C9 0.0188(9) 0.0241(9) 0.0137(9) 0.0005(7) 0.0069(7) -0.0031(7)
C10 0.0123(9) 0.0260(10) 0.0227(10) 0.0062(8) 0.0003(7) 0.0007(7)
O2 0.0339(8) 0.0605(11) 0.0198(7) -0.0105(7) -0.0001(6) 0.0153(8)
C11 0.0245(11) 0.0358(12) 0.0319(11) -0.0086(9) 0.0055(9) 0.0042(9)
C12 0.0429(13) 0.0290(11) 0.0205(10) -0.0028(9) -0.0011(9) 0.0123(10)

loop_
_atom_site_label
_atom_site_type_symbol
_atom_site_thermal_displace_type
_atom_site_fract_x
_atom_site_fract_y
_atom_site_fract_z
_atom_site_occupancy
_atom_site_U_iso_or_equiv
_atom_site_calc_flag
_atom_site_refinement_flags
Fe1 Fe Uani 0.00000 1.00000 1.00000 1.000 0.0103(1) d S
S1 S Uani -0.17299(4) 0.92727(3) 0.98860(3) 1.000 0.0124(1) d .
P1 P Uani 0.39898(4) 0.75409(4) 0.90300(4) 1.000 0.0209(1) d .
S2 S Uani 0.87677(4) 0.58955(4) 1.05905(4) 1.000 0.0252(1) d .
O1 O Uani -0.18975(11) 0.82093(9) 0.94211(10) 1.000 0.0194(4) d .
N1 N Uani 0.03165(13) 0.83674(12) 0.85105(12) 1.000 0.0180(5) d .
F1 F Uani 0.33863(11) 0.74866(10) 0.99634(9) 1.000 0.0352(4) d .
F2 F Uani 0.45786(11) 0.75969(9) 0.80826(10) 1.000 0.0355(4) d .
N2 N Uani -0.05056(13) 0.97155(12) 0.76505(11) 1.000 0.0170(4) d .
N3 N Uani -0.11729(13) 1.13795(12) 0.81481(11) 1.000 0.0167(4) d .
F3 F Uani 0.45018(12) 0.63878(9) 0.93106(10) 1.000 0.0368(4) d .
N4 N Uani -0.10119(13) 1.21337(11) 0.96267(12) 1.000 0.0171(4) d .
F4 F Uani 0.28002(11) 0.70590(12) 0.82120(10) 1.000 0.0463(5) d .
F5 F Uani 0.34635(14) 0.86811(11) 0.87328(11) 1.000 0.0501(5) d .
F6 F Uani 0.51633(12) 0.80047(12) 0.98424(12) 1.000 0.0486(5) d .
C1 C Uani -0.00991(14) 0.93265(13) 0.86598(13) 1.000 0.0143(5) d .
C2 C Uani 0.01577(18) 0.81721(17) 0.74333(15) 1.000 0.0271(6) d .
C3 C Uani -0.03480(18) 0.90151(17) 0.69004(15) 1.000 0.0265(6) d .
C4 C Uani -0.11354(18) 1.06814(15) 0.72972(14) 1.000 0.0252(6) d .
C5 C Uani -0.07304(14) 1.12332(13) 0.92235(13) 1.000 0.0141(5) d .
C6 C Uani -0.17181(16) 1.23481(15) 0.78988(16) 1.000 0.0244(6) d .
C7 C Uani -0.16118(17) 1.28217(15) 0.88273(16) 1.000 0.0256(6) d .
C8 C Uani -0.05688(17) 1.24814(14) 1.07255(14) 1.000 0.0203(5) d .
C9 C Uani -0.20597(16) 0.91732(15) 1.11222(14) 1.000 0.0184(5) d .
C10 C Uani -0.30095(15) 1.00030(15) 0.91525(15) 1.000 0.0215(6) d .
O2 O Uani 0.84370(14) 0.51862(13) 0.96350(11) 1.000 0.0399(5) d .
C11 C Uani 0.74098(18) 0.61974(17) 1.08578(17) 1.000 0.0314(7) d .
C12 C Uani 0.9402(2) 0.50898(17) 1.17229(16) 1.000 0.0332(7) d .
H2 H Uiso 0.03710 0.75540 0.71370 1.000 0.0330 c R
H3 H Uiso -0.05610 0.91190 0.61500 1.000 0.0320 c R
H4A H Uiso -0.07490 1.10460 0.68250 1.000 0.0300 c R
H4B H Uiso -0.19660 1.05170 0.68670 1.000 0.0300 c R
H6 H Uiso -0.20920 1.26190 0.72050 1.000 0.0290 c R
H7 H Uiso -0.18920 1.34980 0.89230 1.000 0.0310 c R
H8A H Uiso -0.11690 1.29480 1.08770 1.000 0.0240 c R
H8B H Uiso 0.01710 1.28900 1.08200 1.000 0.0240 c R
H9A H Uiso -0.28440 0.88460 1.10000 1.000 0.0280 c R
H9B H Uiso -0.20690 0.98710 1.14230 1.000 0.0280 c R
H9C H Uiso -0.14470 0.87480 1.16230 1.000 0.0280 c R
H10A H Uiso -0.37370 0.96400 0.91730 1.000 0.0320 c R
H10B H Uiso -0.30100 1.00740 0.84090 1.000 0.0320 c R
H10C H Uiso -0.29840 1.06960 0.94730 1.000 0.0320 c R
H11A H Uiso 0.75860 0.65620 1.15440 1.000 0.0470 c R
H11B H Uiso 0.69750 0.55520 1.08890 1.000 0.0470 c R
H11C H Uiso 0.69180 0.66450 1.02880 1.000 0.0470 c R
H12A H Uiso 0.96090 0.55160 1.23720 1.000 0.0500 c R
H12B H Uiso 1.01250 0.47540 1.16540 1.000 0.0500 c R
H12C H Uiso 0.88230 0.45550 1.17670 1.000 0.0500 c R

loop_
_atom_type_symbol
_atom_type_description
_atom_type_scat_dispersion_real
_atom_type_scat_dispersion_imag
_atom_type_scat_source
C C 0.0033 0.0016 ' International Tables Vol C Tables 4.2.6.8 and 6.1.1.4'
H H 0.0000 0.0000 ' International Tables Vol C Tables 4.2.6.8 and 6.1.1.4'
F F 0.0171 0.0103 ' International Tables Vol C Tables 4.2.6.8 and 6.1.1.4'
Fe Fe 0.3463 0.8444 ' International Tables Vol C Tables 4.2.6.8 and 6.1.1.4'
N N 0.0061 0.0033 ' International Tables Vol C Tables 4.2.6.8 and 6.1.1.4'
O O 0.0106 0.0060 ' International Tables Vol C Tables 4.2.6.8 and 6.1.1.4'
P P 0.1023 0.0942 ' International Tables Vol C Tables 4.2.6.8 and 6.1.1.4'
S S 0.1246 0.1234 ' International Tables Vol C Tables 4.2.6.8 and 6.1.1.4'

loop_
_geom_angle_atom_site_label_1
_geom_angle_atom_site_label_2
_geom_angle_atom_site_label_3
_geom_angle
_geom_angle_site_symmetry_1
_geom_angle_site_symmetry_3
_geom_angle_publ_flag
S1 Fe1 C1 87.05(5) . . yes
S1 Fe1 C5 93.37(5) . . yes
S1 Fe1 S1 180.00 . 3_577 yes
S1 Fe1 C1 92.95(5) . 3_577 yes
S1 Fe1 C5 86.63(5) . 3_577 yes
C1 Fe1 C5 89.48(7) . . yes
S1 Fe1 C1 92.95(5) 3_577 . yes
C1 Fe1 C1 180.00 . 3_577 yes
C1 Fe1 C5 90.52(7) . 3_577 yes
S1 Fe1 C5 86.63(5) 3_577 . yes
C1 Fe1 C5 90.52(7) 3_577 . yes
C5 Fe1 C5 180.00 . 3_577 yes
S1 Fe1 C1 87.05(5) 3_577 3_577 yes
S1 Fe1 C5 93.37(5) 3_577 3_577 yes
C1 Fe1 C5 89.48(7) 3_577 3_577 yes
Fe1 S1 O1 115.04(6) . . yes
Fe1 S1 C9 114.77(6) . . yes
Fe1 S1 C10 115.00(6) . . yes
O1 S1 C9 105.69(8) . . yes
O1 S1 C10 106.01(8) . . yes
C9 S1 C10 98.62(9) . . yes
F3 P1 F4 89.29(8) . . yes
F3 P1 F5 179.01(8) . . yes
F3 P1 F6 90.18(8) . . yes
F4 P1 F5 89.76(8) . . yes
F4 P1 F6 179.41(8) . . yes
F5 P1 F6 90.77(8) . . yes
F2 P1 F3 90.01(7) . . yes
F2 P1 F4 89.41(7) . . yes
F1 P1 F2 179.26(7) . . yes
F1 P1 F3 90.33(7) . . yes
F1 P1 F4 89.94(7) . . yes
F1 P1 F5 89.94(8) . . yes
F1 P1 F6 89.80(7) . . yes
F2 P1 F6 90.85(8) . . yes
F2 P1 F5 89.71(7) . . yes
O2 S2 C12 106.44(10) . . yes
O2 S2 C11 106.08(10) . . yes
C11 S2 C12 97.75(11) . . yes
C1 N1 C8 125.97(15) . 3_577 yes
C2 N1 C8 120.30(16) . 3_577 yes
C1 N1 C2 111.46(15) . . yes
C1 N2 C4 128.43(15) . . yes
C3 N2 C4 119.53(15) . . yes
C1 N2 C3 111.81(15) . . yes
C5 N3 C6 111.78(15) . . yes
C4 N3 C6 119.48(15) . . yes
C4 N3 C5 128.75(15) . . yes
C7 N4 C8 120.27(15) . . yes
C5 N4 C7 112.02(15) . . yes
C5 N4 C8 126.62(15) . . yes
Fe1 C1 N1 127.65(12) . . yes
Fe1 C1 N2 129.05(13) . . yes
N1 C1 N2 103.11(14) . . yes
N1 C2 C3 106.86(18) . . yes
N2 C3 C2 106.75(16) . . yes
N2 C4 N3 114.59(14) . . yes
Fe1 C5 N4 127.84(12) . . yes
Fe1 C5 N3 128.88(13) . . yes
N3 C5 N4 103.09(14) . . yes
N3 C6 C7 106.43(17) . . yes
N4 C7 C6 106.68(17) . . yes
N1 C8 N4 113.25(14) 3_577 . yes
N1 C2 H2 127.00 . . no
C3 C2 H2 127.00 . . no
C2 C3 H3 127.00 . . no
N2 C3 H3 127.00 . . no
N3 C4 H4A 109.00 . . no
N2 C4 H4A 109.00 . . no
N2 C4 H4B 109.00 . . no
H4A C4 H4B 108.00 . . no
N3 C4 H4B 109.00 . . no
C7 C6 H6 127.00 . . no
N3 C6 H6 127.00 . . no
N4 C7 H7 127.00 . . no
C6 C7 H7 127.00 . . no
N4 C8 H8A 109.00 . . no
N1 C8 H8B 109.00 3_577 . no
N1 C8 H8A 109.00 3_577 . no
N4 C8 H8B 109.00 . . no
H8A C8 H8B 108.00 . . no
S1 C9 H9B 109.00 . . no
H9A C9 H9C 109.00 . . no
S1 C9 H9C 109.00 . . no
H9A C9 H9B 109.00 . . no
S1 C9 H9A 109.00 . . no
H9B C9 H9C 109.00 . . no
S1 C10 H10C 109.00 . . no
H10A C10 H10C 109.00 . . no
H10B C10 H10C 110.00 . . no
H10A C10 H10B 109.00 . . no
S1 C10 H10A 109.00 . . no
S1 C10 H10B 109.00 . . no
S2 C11 H11A 110.00 . . no
S2 C11 H11B 109.00 . . no
S2 C11 H11C 109.00 . . no
H11A C11 H11B 109.00 . . no
H11A C11 H11C 109.00 . . no
H11B C11 H11C 109.00 . . no
S2 C12 H12A 110.00 . . no
S2 C12 H12B 109.00 . . no
S2 C12 H12C 110.00 . . no
H12A C12 H12B 109.00 . . no
H12A C12 H12C 109.00 . . no
H12B C12 H12C 109.00 . . no

loop_
_geom_bond_atom_site_label_1
_geom_bond_atom_site_label_2
_geom_bond_distance
_geom_bond_site_symmetry_2
_geom_bond_publ_flag
Fe1 S1 2.1982(5) . yes
Fe1 C1 1.9328(16) . yes
Fe1 C5 1.9366(17) . yes
Fe1 S1 2.1982(5) 3_577 yes
Fe1 C1 1.9328(16) 3_577 yes
Fe1 C5 1.9366(17) 3_577 yes
S1 O1 1.4837(12) . yes
S1 C9 1.7843(19) . yes
S1 C10 1.7849(19) . yes
P1 F4 1.6055(14) . yes
P1 F5 1.5904(15) . yes
P1 F6 1.5811(16) . yes
P1 F1 1.5925(13) . yes
P1 F2 1.5976(14) . yes
P1 F3 1.5978(13) . yes
S2 O2 1.5031(16) . yes
S2 C11 1.776(2) . yes
S2 C12 1.779(2) . yes
N1 C1 1.360(2) . yes
N1 C2 1.393(2) . yes
N1 C8 1.450(2) 3_577 yes
N2 C1 1.361(2) . yes
N2 C4 1.446(2) . yes
N2 C3 1.387(3) . yes
N3 C6 1.391(2) . yes
N3 C5 1.362(2) . yes
N3 C4 1.444(2) . yes
N4 C5 1.353(2) . yes
N4 C7 1.389(2) . yes
N4 C8 1.449(2) . yes
C2 C3 1.327(3) . no
C6 C7 1.334(3) . no
C2 H2 0.9500 . no
C3 H3 0.9500 . no
C4 H4A 0.9900 . no
C4 H4B 0.9900 . no
C6 H6 0.9500 . no
C7 H7 0.9500 . no
C8 H8B 0.9900 . no
C8 H8A 0.9900 . no
C9 H9B 0.9800 . no
C9 H9C 0.9800 . no
C9 H9A 0.9800 . no
C10 H10C 0.9800 . no
C10 H10A 0.9800 . no
C10 H10B 0.9800 . no
C11 H11A 0.9800 . no
C11 H11B 0.9800 . no
C11 H11C 0.9800 . no
C12 H12A 0.9800 . no
C12 H12B 0.9800 . no
C12 H12C 0.9800 . no

loop_
_geom_torsion_atom_site_label_1
_geom_torsion_atom_site_label_2
_geom_torsion_atom_site_label_3
_geom_torsion_atom_site_label_4
_geom_torsion
_geom_torsion_site_symmetry_1
_geom_torsion_site_symmetry_3
_geom_torsion_site_symmetry_4
_geom_torsion_publ_flag
C1 Fe1 S1 O1 36.40(8) . . . no
C1 Fe1 S1 C9 159.37(9) . . . no
C1 Fe1 S1 C10 -87.23(9) . . . no
C5 Fe1 S1 O1 125.70(7) . . . no
C5 Fe1 S1 C9 -111.33(9) . . . no
C5 Fe1 S1 C10 2.07(8) . . . no
C1 Fe1 S1 O1 -143.61(8) 3_577 . . no
C1 Fe1 S1 C9 -20.63(9) 3_577 . . no
C1 Fe1 S1 C10 92.77(9) 3_577 . . no
C5 Fe1 S1 O1 -54.30(7) 3_577 . . no
C5 Fe1 S1 C9 68.67(9) 3_577 . . no
C5 Fe1 S1 C10 -177.93(8) 3_577 . . no
S1 Fe1 C1 N1 -90.11(16) . . . no
S1 Fe1 C1 N2 95.76(16) . . . no
C5 Fe1 C1 N1 176.49(16) . . . no
C5 Fe1 C1 N2 2.36(17) . . . no
S1 Fe1 C1 N1 89.89(16) 3_577 . . no
S1 Fe1 C1 N2 -84.24(16) 3_577 . . no
C5 Fe1 C1 N1 -3.51(16) 3_577 . . no
C5 Fe1 C1 N2 -177.64(17) 3_577 . . no
S1 Fe1 C5 N3 -82.37(16) . . . no
S1 Fe1 C5 N4 91.69(16) . . . no
C1 Fe1 C5 N3 4.64(17) . . . no
C1 Fe1 C5 N4 178.71(16) . . . no
S1 Fe1 C5 N3 97.63(16) 3_577 . . no
S1 Fe1 C5 N4 -88.31(16) 3_577 . . no
C1 Fe1 C5 N3 -175.36(17) 3_577 . . no
C1 Fe1 C5 N4 -1.29(16) 3_577 . . no
C2 N1 C1 Fe1 -175.83(14) . . . no
C2 N1 C1 N2 -0.5(2) . . . no
C8 N1 C1 Fe1 21.4(3) 3_577 . . no
C8 N1 C1 N2 -163.26(17) 3_577 . . no
C1 N1 C2 C3 0.7(2) . . . no
C8 N1 C2 C3 164.54(18) 3_577 . . no
C1 N1 C8 N4 -33.8(3) . 3_577 3_577 no
C2 N1 C8 N4 164.86(17) . 3_577 3_577 no
C3 N2 C1 Fe1 175.39(14) . . . no
C3 N2 C1 N1 0.2(2) . . . no
C4 N2 C1 Fe1 -10.2(3) . . . no
C4 N2 C1 N1 174.60(18) . . . no
C1 N2 C3 C2 0.3(2) . . . no
C4 N2 C3 C2 -174.75(18) . . . no
C1 N2 C4 N3 10.0(3) . . . no
C3 N2 C4 N3 -175.92(17) . . . no
C5 N3 C4 N2 -2.2(3) . . . no
C6 N3 C4 N2 177.65(16) . . . no
C4 N3 C5 Fe1 -5.2(3) . . . no
C4 N3 C5 N4 179.64(18) . . . no
C6 N3 C5 Fe1 174.96(14) . . . no
C6 N3 C5 N4 -0.2(2) . . . no
C4 N3 C6 C7 -179.49(18) . . . no
C5 N3 C6 C7 0.4(2) . . . no
C7 N4 C5 Fe1 -175.27(14) . . . no
C7 N4 C5 N3 0.0(2) . . . no
C8 N4 C5 Fe1 16.7(3) . . . no
C8 N4 C5 N3 -168.01(17) . . . no
C5 N4 C7 C6 0.3(2) . . . no
C8 N4 C7 C6 169.12(17) . . . no
C5 N4 C8 N1 -31.4(3) . . 3_577 no
C7 N4 C8 N1 161.46(17) . . 3_577 no
N1 C2 C3 N2 -0.5(2) . . . no
N3 C6 C7 N4 -0.4(2) . . . no
